data_7222447
loop_
_publ_author_name
'Hoxha, Kreshnik'
'Case, David H.'
'Day, Graeme M.'
'Prior, Timothy J.'

_publ_section_title
;
 Co-crystallisation of cytosine with 1,10-phenanthroline: computational
 screening and experimental realisation
;
_journal_issue 37
_journal_name_full CrystEngComm
_journal_page_first 7130
_journal_paper_doi 10.1039/C5CE01286D
_journal_volume 17
_journal_year 2015
_chemical_formula_sum 'C16 H13 N5 O'
_chemical_formula_weight 291.31
_chemical_name_systematic
;
 ?
;
_space_group_crystal_system monoclinic
_space_group_IT_number 14
_space_group_name_Hall '-P 2ybc'
_space_group_name_H-M_alt 'P 1 21/c 1'
_symmetry_space_group_name_Hall '-P 2ybc'
_symmetry_space_group_name_H-M 'P 1 21/c 1'
_atom_sites_solution_hydrogens geom
_audit_creation_method SHELXL-2013
_cell_angle_alpha 90
_cell_angle_beta 100.800(9)
_cell_angle_gamma 90
_cell_formula_units_Z 8
_cell_length_a 20.798(2)
_cell_length_b 9.5020(5)
_cell_length_c 14.4536(16)
_cell_measurement_temperature 293(2)
_cell_volume 2805.8(4)
_computing_structure_refinement 'SHELXL-2013 (Sheldrick, 2013)'
_diffrn_ambient_temperature 293(2)
_diffrn_measured_fraction_theta_full 0.972
_diffrn_measured_fraction_theta_max 0.974
_diffrn_radiation_type MoK\a
_diffrn_radiation_wavelength 0.71073
_diffrn_reflns_av_R_equivalents 0.0710
_diffrn_reflns_av_unetI/netI 0.0931
_diffrn_reflns_laue_measured_fraction_full 0.972
_diffrn_reflns_laue_measured_fraction_max 0.974
_diffrn_reflns_limit_h_max 25
_diffrn_reflns_limit_h_min -24
_diffrn_reflns_limit_k_max 10
_diffrn_reflns_limit_k_min -11
_diffrn_reflns_limit_l_max 17
_diffrn_reflns_limit_l_min -17
_diffrn_reflns_number 12331
_diffrn_reflns_point_group_measured_fraction_full 0.972
_diffrn_reflns_point_group_measured_fraction_max 0.974
_diffrn_reflns_theta_full 25.300
_diffrn_reflns_theta_max 26.141
_diffrn_reflns_theta_min 2.364
_exptl_absorpt_coefficient_mu 0.092
_exptl_crystal_density_diffrn 1.379
_exptl_crystal_F_000 1216
_refine_diff_density_max 0.422
_refine_diff_density_min -0.252
_refine_diff_density_rms 0.073
_refine_ls_extinction_method none
_refine_ls_goodness_of_fit_ref 0.815
_refine_ls_hydrogen_treatment constr
_refine_ls_matrix_type full
_refine_ls_number_parameters 397
_refine_ls_number_reflns 5458
_refine_ls_number_restraints 0
_refine_ls_restrained_S_all 0.815
_refine_ls_R_factor_all 0.1417
_refine_ls_R_factor_gt 0.0663
_refine_ls_shift/su_max 0.000
_refine_ls_shift/su_mean 0.000
_refine_ls_structure_factor_coef Fsqd
_refine_ls_weighting_details 'w=1/[\s^2^(Fo^2^)+(0.1010P)^2^] where P=(Fo^2^+2Fc^2^)/3'
_refine_ls_weighting_scheme calc
_refine_ls_wR_factor_gt 0.1522
_refine_ls_wR_factor_ref 0.1796
_reflns_Friedel_coverage 0.000
_reflns_number_gt 2242
_reflns_number_total 5458
_reflns_threshold_expression 'I > 2\s(I)'
_cod_data_source_file c5ce01286d3.cif
_cod_data_source_block shelx
_cod_depositor_comments
;
2017-03-01
Z value and formula fixed to values more according to usual
chemical conventions.                 miguel
;
_cod_original_formula_sum 'C32 H26 N10 O2'
_cod_original_formula_weight 582.63
_cod_original_formula_units_Z 4
_cod_original_cell_volume 2805.8(5)
_cod_database_code 7222447
_shelx_space_group_comment
;
The symmetry employed for this shelxl refinement is uniquely defined
by the following loop, which should always be used as a source of
symmetry information in preference to the above space-group names.
They are only intended as comments.
;
_shelxl_version_number 2013-4

loop_
_space_group_symop_operation_xyz
'x, y, z'
'-x, y+1/2, -z+1/2'
'-x, -y, -z'
'x, -y-1/2, z-1/2'

loop_
_atom_site_label
_atom_site_type_symbol
_atom_site_fract_x
_atom_site_fract_y
_atom_site_fract_z
_atom_site_U_iso_or_equiv
_atom_site_adp_type
_atom_site_occupancy
_atom_site_site_symmetry_order
_atom_site_calc_flag
_atom_site_refinement_flags_posn
_atom_site_refinement_flags_adp
C1 C 0.2494(3) 0.8544(4) 0.6526(3) 0.0629(12) Uani 1 1 d . .
H1 H 0.2227 0.9052 0.6854 0.075 Uiso 1 1 calc R U
C2 C 0.3142(3) 0.8836(4) 0.6717(3) 0.0699(13) Uani 1 1 d . .
H2 H 0.3309 0.9523 0.7155 0.084 Uiso 1 1 calc R U
C3 C 0.3543(2) 0.8100(4) 0.6254(3) 0.0686(13) Uani 1 1 d . .
H3 H 0.3991 0.8278 0.6381 0.082 Uiso 1 1 calc R U
C4 C 0.3290(2) 0.7065(4) 0.5582(3) 0.0505(10) Uani 1 1 d . .
C5 C 0.3667(2) 0.6298(4) 0.5053(3) 0.0630(11) Uani 1 1 d . .
H5 H 0.4119 0.6428 0.5165 0.076 Uiso 1 1 calc R U
C6 C 0.3398(2) 0.5388(4) 0.4395(3) 0.0661(13) Uani 1 1 d . .
H6 H 0.3665 0.4916 0.4048 0.079 Uiso 1 1 calc R U
C7 C 0.2701(2) 0.5110(4) 0.4202(2) 0.0485(10) Uani 1 1 d . .
C8 C 0.2392(3) 0.4159(4) 0.3525(3) 0.0652(13) Uani 1 1 d . .
H8 H 0.2637 0.3659 0.3159 0.078 Uiso 1 1 calc R U
C9 C 0.1733(3) 0.3963(4) 0.3399(3) 0.0712(14) Uani 1 1 d . .
H9 H 0.1522 0.3346 0.2942 0.085 Uiso 1 1 calc R U
C10 C 0.1377(2) 0.4715(4) 0.3974(3) 0.0600(11) Uani 1 1 d . .
H10 H 0.0928 0.4566 0.3894 0.072 Uiso 1 1 calc R U
C11 C 0.23022(18) 0.5842(3) 0.4738(2) 0.0400(8) Uani 1 1 d . .
C12 C 0.26011(18) 0.6856(3) 0.5431(2) 0.0410(8) Uani 1 1 d . .
N1 N 0.22074(17) 0.7594(3) 0.5909(2) 0.0493(8) Uani 1 1 d . .
N2 N 0.16494(16) 0.5621(3) 0.4622(2) 0.0468(7) Uani 1 1 d . .
C13 C 0.3541(2) 0.2933(4) 0.6098(3) 0.0573(10) Uani 1 1 d . .
H13 H 0.3986 0.3142 0.6211 0.069 Uiso 1 1 calc R U
C14 C 0.3151(2) 0.3595(4) 0.6660(3) 0.0596(11) Uani 1 1 d . .
H14 H 0.3334 0.4214 0.7135 0.071 Uiso 1 1 calc R U
C15 C 0.2500(2) 0.3313(4) 0.6495(2) 0.0521(10) Uani 1 1 d . .
H15 H 0.2232 0.3746 0.6859 0.063 Uiso 1 1 calc R U
C16 C 0.22286(19) 0.2370(3) 0.5777(2) 0.0402(8) Uani 1 1 d . .
C17 C 0.15530(19) 0.2063(3) 0.5547(2) 0.0508(9) Uani 1 1 d . .
H17 H 0.1268 0.2510 0.5876 0.061 Uiso 1 1 calc R U
C18 C 0.13114(18) 0.1142(4) 0.4864(2) 0.0510(9) Uani 1 1 d . .
H18 H 0.0863 0.0971 0.4726 0.061 Uiso 1 1 calc R U
C19 C 0.17323(19) 0.0426(3) 0.4350(2) 0.0413(8) Uani 1 1 d . .
C20 C 0.1505(2) -0.0596(4) 0.3665(3) 0.0547(10) Uani 1 1 d . .
H20 H 0.1062 -0.0821 0.3529 0.066 Uiso 1 1 calc R U
C21 C 0.1929(2) -0.1255(4) 0.3202(3) 0.0560(10) Uani 1 1 d . .
H21 H 0.1783 -0.1930 0.2745 0.067 Uiso 1 1 calc R U
C22 C 0.2586(2) -0.0897(4) 0.3426(3) 0.0532(10) Uani 1 1 d . .
H22 H 0.2873 -0.1359 0.3107 0.064 Uiso 1 1 calc R U
C23 C 0.24079(18) 0.0714(3) 0.4537(2) 0.0385(8) Uani 1 1 d . .
C24 C 0.26712(18) 0.1729(3) 0.5255(2) 0.0388(8) Uani 1 1 d . .
N3 N 0.33175(17) 0.2025(3) 0.5414(2) 0.0469(8) Uani 1 1 d . .
N4 N 0.28334(16) 0.0058(3) 0.4063(2) 0.0462(7) Uani 1 1 d . .
C30 C 0.00430(16) 0.1991(3) 0.2567(2) 0.0408(10) Uani 1 1 d . .
C31 C -0.05039(18) 0.0564(3) 0.3542(2) 0.0484(9) Uani 1 1 d . .
H31 H -0.0622 -0.0325 0.3721 0.058 Uiso 1 1 calc R U
C32 C -0.06978(19) 0.1707(3) 0.3958(2) 0.0504(9) Uani 1 1 d . .
H32 H -0.0937 0.1633 0.4439 0.060 Uiso 1 1 calc R U
C33 C -0.05204(16) 0.3041(3) 0.3631(2) 0.0402(8) Uani 1 1 d . .
N5 N -0.01392(14) 0.0687(2) 0.28676(19) 0.0423(7) Uani 1 1 d . .
H5A H -0.0016 -0.0062 0.2617 0.051 Uiso 1 1 calc R U
N6 N -0.01519(14) 0.3143(2) 0.29686(19) 0.0419(7) Uani 1 1 d . .
N7 N -0.07173(16) 0.4214(3) 0.3981(2) 0.0564(9) Uani 1 1 d . .
H7A H -0.0608 0.5016 0.3783 0.068 Uiso 1 1 calc R U
H7B H -0.0955 0.4176 0.4408 0.068 Uiso 1 1 calc R U
O1 O 0.03890(14) 0.2017(2) 0.19501(17) 0.0602(8) Uani 1 1 d . .
C40 C 0.49784(16) 0.4611(3) 0.2450(2) 0.0411(10) Uani 1 1 d . .
C41 C 0.54756(18) 0.3217(3) 0.1424(2) 0.0516(10) Uani 1 1 d . .
H41 H 0.5572 0.2325 0.1224 0.062 Uiso 1 1 calc R U
C42 C 0.56830(19) 0.4362(3) 0.1011(2) 0.0507(9) Uani 1 1 d . .
H42 H 0.5915 0.4284 0.0522 0.061 Uiso 1 1 calc R U
C43 C 0.55274(16) 0.5696(3) 0.1364(2) 0.0405(8) Uani 1 1 d . .
N8 N 0.51320(15) 0.3348(3) 0.2121(2) 0.0463(7) Uani 1 1 d . .
H8A H 0.5005 0.2597 0.2367 0.056 Uiso 1 1 calc R U
N9 N 0.51773(14) 0.5808(2) 0.20513(19) 0.0424(7) Uani 1 1 d . .
N10 N 0.57291(16) 0.6880(3) 0.1019(2) 0.0538(8) Uani 1 1 d . .
H10A H 0.5634 0.7680 0.1237 0.065 Uiso 1 1 calc R U
H10B H 0.5955 0.6845 0.0577 0.065 Uiso 1 1 calc R U
O2 O 0.46522(15) 0.4689(2) 0.30896(19) 0.0641(8) Uani 1 1 d . .

loop_
_atom_site_aniso_label
_atom_site_aniso_U_11
_atom_site_aniso_U_22
_atom_site_aniso_U_33
_atom_site_aniso_U_23
_atom_site_aniso_U_13
_atom_site_aniso_U_12
C1 0.093(4) 0.050(2) 0.048(2) -0.0077(17) 0.017(2) -0.016(2)
C2 0.100(4) 0.062(3) 0.044(2) -0.0010(18) 0.005(2) -0.030(3)
C3 0.060(3) 0.074(3) 0.062(2) 0.028(2) -0.014(2) -0.034(2)
C4 0.047(2) 0.054(2) 0.050(2) 0.0198(17) 0.0087(19) -0.0122(19)
C5 0.047(2) 0.068(3) 0.077(3) 0.021(2) 0.020(2) -0.002(2)
C6 0.074(3) 0.058(2) 0.079(3) 0.021(2) 0.048(3) 0.022(2)
C7 0.064(3) 0.0436(18) 0.0426(18) 0.0133(15) 0.0223(19) 0.0031(18)
C8 0.113(4) 0.045(2) 0.044(2) 0.0003(16) 0.031(3) -0.005(2)
C9 0.123(5) 0.047(2) 0.040(2) 0.0002(16) 0.005(3) -0.023(3)
C10 0.067(3) 0.057(2) 0.052(2) 0.0064(18) 0.000(2) -0.019(2)
C11 0.049(2) 0.0372(16) 0.0355(17) 0.0067(13) 0.0128(16) -0.0058(16)
C12 0.048(2) 0.0365(16) 0.0387(17) 0.0121(13) 0.0081(17) -0.0079(15)
N1 0.061(2) 0.0440(15) 0.0447(15) -0.0016(13) 0.0150(16) -0.0028(15)
N2 0.047(2) 0.0464(16) 0.0459(16) 0.0055(12) 0.0060(15) -0.0093(14)
C13 0.051(3) 0.053(2) 0.063(2) 0.0017(18) -0.002(2) -0.0012(19)
C14 0.072(3) 0.056(2) 0.047(2) -0.0067(17) 0.001(2) -0.003(2)
C15 0.071(3) 0.0456(19) 0.0426(19) 0.0010(15) 0.017(2) 0.008(2)
C16 0.052(2) 0.0311(15) 0.0404(17) 0.0051(13) 0.0162(17) 0.0029(15)
C17 0.058(2) 0.0453(18) 0.057(2) 0.0055(16) 0.0307(19) 0.0052(17)
C18 0.044(2) 0.051(2) 0.061(2) 0.0039(17) 0.0199(18) -0.0033(17)
C19 0.043(2) 0.0351(16) 0.0462(18) 0.0041(13) 0.0087(17) 0.0007(15)
C20 0.048(3) 0.051(2) 0.060(2) -0.0004(17) -0.001(2) -0.0034(18)
C21 0.067(3) 0.045(2) 0.054(2) -0.0101(16) 0.003(2) 0.003(2)
C22 0.065(3) 0.0463(19) 0.052(2) -0.0044(16) 0.020(2) 0.0068(19)
C23 0.043(2) 0.0302(15) 0.0440(18) 0.0042(13) 0.0130(17) 0.0021(14)
C24 0.044(2) 0.0298(15) 0.0432(18) 0.0069(13) 0.0097(17) 0.0016(15)
N3 0.047(2) 0.0401(15) 0.0543(17) 0.0007(13) 0.0105(15) -0.0010(14)
N4 0.047(2) 0.0408(15) 0.0523(16) -0.0048(13) 0.0138(15) 0.0036(14)
C30 0.039(2) 0.0326(18) 0.055(2) -0.0017(13) 0.018(2) -0.0050(13)
C31 0.049(2) 0.0333(16) 0.067(2) 0.0043(15) 0.0235(19) -0.0025(15)
C32 0.052(2) 0.0400(17) 0.066(2) 0.0019(16) 0.0290(19) -0.0037(17)
C33 0.0363(19) 0.0349(16) 0.0516(18) -0.0010(13) 0.0135(16) 0.0003(14)
N5 0.0474(17) 0.0246(12) 0.0602(16) -0.0017(11) 0.0236(14) -0.0023(12)
N6 0.0443(17) 0.0287(13) 0.0565(15) -0.0023(11) 0.0195(14) 0.0007(12)
N7 0.067(2) 0.0349(14) 0.0759(19) -0.0064(13) 0.0368(18) 0.0029(15)
O1 0.078(2) 0.0397(13) 0.0758(16) -0.0010(11) 0.0483(17) -0.0024(13)
C40 0.038(2) 0.0354(19) 0.054(2) 0.0003(13) 0.019(2) -0.0031(13)
C41 0.054(2) 0.0353(17) 0.071(2) -0.0106(16) 0.027(2) -0.0009(16)
C42 0.052(2) 0.0432(18) 0.063(2) -0.0073(16) 0.0268(19) -0.0020(17)
C43 0.0326(18) 0.0385(17) 0.0510(17) 0.0007(14) 0.0095(15) -0.0034(14)
N8 0.0502(19) 0.0284(13) 0.0663(17) -0.0005(12) 0.0263(15) -0.0023(13)
N9 0.0438(17) 0.0295(13) 0.0586(15) -0.0036(11) 0.0214(14) 0.0008(12)
N10 0.060(2) 0.0411(15) 0.0674(18) 0.0047(13) 0.0295(17) -0.0038(15)
O2 0.080(2) 0.0411(13) 0.0848(18) 0.0008(12) 0.0500(17) 0.0020(13)

loop_
_atom_type_symbol
_atom_type_description
_atom_type_scat_dispersion_real
_atom_type_scat_dispersion_imag
_atom_type_scat_source
C C 0.0033 0.0016 'International Tables Vol C Tables 4.2.6.8 and 6.1.1.4'
H H 0.0000 0.0000 'International Tables Vol C Tables 4.2.6.8 and 6.1.1.4'
N N 0.0061 0.0033 'International Tables Vol C Tables 4.2.6.8 and 6.1.1.4'
O O 0.0106 0.0060 'International Tables Vol C Tables 4.2.6.8 and 6.1.1.4'

loop_
_geom_angle_atom_site_label_1
_geom_angle_atom_site_label_2
_geom_angle_atom_site_label_3
_geom_angle
N1 C1 C2 125.5(4)
N1 C1 H1 117.2
C2 C1 H1 117.2
C1 C2 C3 118.3(4)
C1 C2 H2 120.8
C3 C2 H2 120.8
C2 C3 C4 120.9(4)
C2 C3 H3 119.6
C4 C3 H3 119.6
C5 C4 C3 124.3(4)
C5 C4 C12 119.7(4)
C3 C4 C12 116.0(4)
C6 C5 C4 121.7(4)
C6 C5 H5 119.1
C4 C5 H5 119.1
C5 C6 C7 121.9(3)
C5 C6 H6 119.0
C7 C6 H6 119.0
C8 C7 C11 117.5(4)
C8 C7 C6 124.4(4)
C11 C7 C6 118.1(4)
C9 C8 C7 120.0(4)
C9 C8 H8 120.0
C7 C8 H8 120.0
C8 C9 C10 118.7(4)
C8 C9 H9 120.6
C10 C9 H9 120.6
N2 C10 C9 123.1(4)
N2 C10 H10 118.4
C9 C10 H10 118.4
N2 C11 C7 122.1(3)
N2 C11 C12 118.8(3)
C7 C11 C12 119.1(3)
N1 C12 C4 122.3(3)
N1 C12 C11 118.3(3)
C4 C12 C11 119.4(3)
C1 N1 C12 117.0(4)
C10 N2 C11 118.5(3)
N3 C13 C14 124.3(4)
N3 C13 H13 117.9
C14 C13 H13 117.9
C15 C14 C13 118.5(4)
C15 C14 H14 120.7
C13 C14 H14 120.7
C14 C15 C16 120.3(3)
C14 C15 H15 119.8
C16 C15 H15 119.8
C15 C16 C17 123.3(3)
C15 C16 C24 116.8(4)
C17 C16 C24 119.8(3)
C18 C17 C16 121.8(3)
C18 C17 H17 119.1
C16 C17 H17 119.1
C17 C18 C19 120.9(4)
C17 C18 H18 119.6
C19 C18 H18 119.6
C20 C19 C23 117.6(3)
C20 C19 C18 122.7(4)
C23 C19 C18 119.8(3)
C21 C20 C19 120.2(4)
C21 C20 H20 119.9
C19 C20 H20 119.9
C20 C21 C22 118.4(4)
C20 C21 H21 120.8
C22 C21 H21 120.8
N4 C22 C21 124.6(3)
N4 C22 H22 117.7
C21 C22 H22 117.7
N4 C23 C19 122.1(3)
N4 C23 C24 118.0(3)
C19 C23 C24 119.9(3)
N3 C24 C16 122.6(3)
N3 C24 C23 119.5(3)
C16 C24 C23 117.9(3)
C13 N3 C24 117.4(3)
C22 N4 C23 117.1(3)
O1 C30 N6 123.8(3)
O1 C30 N5 118.1(3)
N6 C30 N5 118.1(2)
C32 C31 N5 120.8(3)
C32 C31 H31 119.6
N5 C31 H31 119.6
C31 C32 C33 116.9(3)
C31 C32 H32 121.5
C33 C32 H32 121.5
N7 C33 N6 118.3(3)
N7 C33 C32 120.3(3)
N6 C33 C32 121.4(3)
C31 N5 C30 121.8(2)
C31 N5 H5A 119.1
C30 N5 H5A 119.1
C33 N6 C30 120.9(2)
C33 N7 H7A 120.0
C33 N7 H7B 120.0
H7A N7 H7B 120.0
O2 C40 N8 120.7(3)
O2 C40 N9 120.7(3)
N8 C40 N9 118.6(2)
N8 C41 C42 121.0(3)
N8 C41 H41 119.5
C42 C41 H41 119.5
C41 C42 C43 116.5(3)
C41 C42 H42 121.8
C43 C42 H42 121.8
N10 C43 N9 117.6(3)
N10 C43 C42 120.6(3)
N9 C43 C42 121.7(3)
C41 N8 C40 122.6(3)
C41 N8 H8A 118.7
C40 N8 H8A 118.7
C43 N9 C40 119.5(2)
C43 N10 H10A 120.0
C43 N10 H10B 120.0
H10A N10 H10B 120.0

loop_
_geom_bond_atom_site_label_1
_geom_bond_atom_site_label_2
_geom_bond_distance
C1 N1 1.329(5)
C1 C2 1.353(7)
C1 H1 0.9300
C2 C3 1.357(6)
C2 H2 0.9300
C3 C4 1.413(6)
C3 H3 0.9300
C4 C5 1.399(5)
C4 C12 1.422(6)
C5 C6 1.329(6)
C5 H5 0.9300
C6 C7 1.449(6)
C6 H6 0.9300
C7 C8 1.397(6)
C7 C11 1.419(4)
C8 C9 1.362(7)
C8 H8 0.9300
C9 C10 1.408(6)
C9 H9 0.9300
C10 N2 1.319(5)
C10 H10 0.9300
C11 N2 1.353(5)
C11 C12 1.443(4)
C12 N1 1.361(4)
C13 N3 1.329(5)
C13 C14 1.400(5)
C13 H13 0.9300
C14 C15 1.356(6)
C14 H14 0.9300
C15 C16 1.407(5)
C15 H15 0.9300
C16 C17 1.413(5)
C16 C24 1.432(4)
C17 C18 1.344(5)
C17 H17 0.9300
C18 C19 1.423(4)
C18 H18 0.9300
C19 C20 1.403(5)
C19 C23 1.407(5)
C20 C21 1.357(5)
C20 H20 0.9300
C21 C22 1.385(6)
C21 H21 0.9300
C22 N4 1.327(5)
C22 H22 0.9300
C23 N4 1.367(4)
C23 C24 1.447(4)
C24 N3 1.350(5)
C30 O1 1.246(3)
C30 N6 1.337(4)
C30 N5 1.389(4)
C31 C32 1.339(4)
C31 N5 1.348(4)
C31 H31 0.9300
C32 C33 1.426(4)
C32 H32 0.9300
C33 N7 1.321(4)
C33 N6 1.337(3)
N5 H5A 0.8600
N7 H7A 0.8600
N7 H7B 0.8600
C40 O2 1.248(3)
C40 N8 1.351(4)
C40 N9 1.373(4)
C41 N8 1.346(4)
C41 C42 1.349(4)
C41 H41 0.9300
C42 C43 1.426(4)
C42 H42 0.9300
C43 N10 1.330(4)
C43 N9 1.342(4)
N8 H8A 0.8600
N10 H10A 0.8600
N10 H10B 0.8600
